data_7202705
loop_
_publ_author_name
'Karmakar, Anirban'
'Sarma, Rupam J.'
'Baruah, Jubaraj B.'

_publ_section_title
;
 Structural aspects and properties of salt and inclusion compounds of
 8-hydroxyquinoline based amides
;
_journal_issue 5
_journal_name_full CrystEngComm
_journal_page_first 379
_journal_paper_doi 10.1039/b700701a
_journal_volume 9
_journal_year 2007
_chemical_formula_sum 'C38 H38 N4 O5'
_chemical_formula_weight 630.72
_chemical_name_systematic
;

?

;
_space_group_IT_number 2
_symmetry_cell_setting triclinic
_symmetry_space_group_name_Hall '-P 1'
_symmetry_space_group_name_H-M 'P -1'
_atom_sites_solution_hydrogens geom
_atom_sites_solution_primary direct
_atom_sites_solution_secondary difmap
_audit_creation_method SHELXL-97
_cell_angle_alpha 80.782(3)
_cell_angle_beta 72.286(3)
_cell_angle_gamma 68.221(3)
_cell_formula_units_Z 2
_cell_length_a 11.4032(5)
_cell_length_b 11.4631(5)
_cell_length_c 15.0226(7)
_cell_measurement_reflns_used 1898
_cell_measurement_temperature 296(2)
_cell_measurement_theta_max 21.72
_cell_measurement_theta_min 5.37
_cell_volume 1734.59(14)
_computing_cell_refinement 'Bruker SMART'
_computing_data_collection 'Bruker SMART'
_computing_data_reduction 'Bruker SAINT'
_computing_molecular_graphics 'Bruker SHELXTL'
_computing_publication_material 'Bruker SHELXTL'
_computing_structure_refinement 'SHELXL-97 (Sheldrick, 1997)'
_computing_structure_solution 'SHELXS-97 (Sheldrick, 1990)'
_diffrn_ambient_temperature 296(2)
_diffrn_measured_fraction_theta_full 0.891
_diffrn_measured_fraction_theta_max 0.891
_diffrn_measurement_device_type 'CCD area detector'
_diffrn_measurement_method 'phi and omega scans'
_diffrn_radiation_monochromator graphite
_diffrn_radiation_source 'fine-focus sealed tube'
_diffrn_radiation_type MoK\a
_diffrn_radiation_wavelength 0.71073
_diffrn_reflns_av_R_equivalents 0.0629
_diffrn_reflns_av_sigmaI/netI 0.0878
_diffrn_reflns_limit_h_max 16
_diffrn_reflns_limit_h_min -13
_diffrn_reflns_limit_k_max 15
_diffrn_reflns_limit_k_min -16
_diffrn_reflns_limit_l_max 21
_diffrn_reflns_limit_l_min -21
_diffrn_reflns_number 19198
_diffrn_reflns_theta_full 30.55
_diffrn_reflns_theta_max 30.55
_diffrn_reflns_theta_min 5.37
_exptl_absorpt_coefficient_mu 0.081
_exptl_absorpt_correction_type none
_exptl_crystal_colour colorless
_exptl_crystal_density_diffrn 1.208
_exptl_crystal_density_meas 0
_exptl_crystal_density_method 'not measured'
_exptl_crystal_description plates
_exptl_crystal_F_000 668
_exptl_crystal_size_max 0.49
_exptl_crystal_size_mid 0.23
_exptl_crystal_size_min 0.15
_refine_diff_density_max 0.155
_refine_diff_density_min -0.170
_refine_diff_density_rms 0.027
_refine_ls_extinction_coef 0.009(3)
_refine_ls_extinction_expression Fc^*^=kFc[1+0.001xFc^2^\l^3^/sin(2\q)]^-1/4^
_refine_ls_extinction_method SHELXL
_refine_ls_goodness_of_fit_ref 0.984
_refine_ls_hydrogen_treatment mixed
_refine_ls_matrix_type full
_refine_ls_number_parameters 445
_refine_ls_number_reflns 9486
_refine_ls_number_restraints 0
_refine_ls_restrained_S_all 0.984
_refine_ls_R_factor_all 0.1814
_refine_ls_R_factor_gt 0.0688
_refine_ls_shift/su_max 0.001
_refine_ls_shift/su_mean 0.000
_refine_ls_structure_factor_coef Fsqd
_refine_ls_weighting_details 'calc w=1/[\s^2^(Fo^2^)+(0.0480P)^2^+0.2755P] where P=(Fo^2^+2Fc^2^)/3'
_refine_ls_weighting_scheme calc
_refine_ls_wR_factor_gt 0.1241
_refine_ls_wR_factor_ref 0.1641
_reflns_number_gt 3782
_reflns_number_total 9486
_reflns_threshold_expression >2sigma(I)
_cod_data_source_file b700701a.txt
_cod_data_source_block quinam01_0m
_cod_depositor_comments
;
The following automatic conversions were performed:
'_symmetry_cell_setting' value 'Triclinic' changed to 'triclinic'
according to '/home/saulius/struct/CIF-dictionaries/cif_core.dic'
dictionary named 'cif_core.dic' version 2.4.1 from 2010-06-29.

Automatic conversion script
Id: cif_fix_enum 1527 2010-12-29 10:47:43Z saulius 
;
_cod_original_cell_volume 1734.59(13)
_cod_original_sg_symbol_H-M P-1
_cod_database_code 7202705

loop_
_symmetry_equiv_pos_as_xyz
'x, y, z'
'-x, -y, -z'

loop_
_atom_site_label
_atom_site_type_symbol
_atom_site_fract_x
_atom_site_fract_y
_atom_site_fract_z
_atom_site_U_iso_or_equiv
_atom_site_adp_type
_atom_site_occupancy
_atom_site_symmetry_multiplicity
_atom_site_calc_flag
_atom_site_refinement_flags
_atom_site_disorder_assembly
_atom_site_disorder_group
C1 C 0.6261(2) 0.1171(2) 0.08474(14) 0.0535(5) Uani 1 1 d . . .
C2 C 0.7554(2) 0.0909(2) 0.03813(17) 0.0707(7) Uani 1 1 d . . .
H2 H 0.7932 0.1527 0.0285 0.085 Uiso 1 1 calc R . .
C3 C 0.8314(3) -0.0295(3) 0.0047(2) 0.0876(8) Uani 1 1 d . . .
H3 H 0.9195 -0.0468 -0.0266 0.105 Uiso 1 1 calc R . .
C4 C 0.7785(3) -0.1205(3) 0.0172(2) 0.0878(8) Uani 1 1 d . . .
H4 H 0.8304 -0.1993 -0.0059 0.105 Uiso 1 1 calc R . .
C5 C 0.6461(3) -0.0976(2) 0.06482(17) 0.0667(6) Uani 1 1 d . . .
C6 C 0.5683(2) 0.0217(2) 0.10074(14) 0.0548(5) Uani 1 1 d . . .
C7 C 0.3881(3) -0.0393(3) 0.15871(16) 0.0732(7) Uani 1 1 d . . .
H7 H 0.3005 -0.0215 0.1919 0.088 Uiso 1 1 calc R . .
C8 C 0.4564(4) -0.1580(3) 0.12280(19) 0.0827(8) Uani 1 1 d . . .
H8 H 0.4144 -0.2160 0.1300 0.099 Uiso 1 1 calc R . .
C9 C 0.5838(3) -0.1869(2) 0.07772(19) 0.0806(8) Uani 1 1 d . . .
H9 H 0.6314 -0.2664 0.0548 0.097 Uiso 1 1 calc R . .
C10 C 0.5895(2) 0.3339(2) 0.09187(16) 0.0587(6) Uani 1 1 d . . .
H10A H 0.6284 0.3363 0.0248 0.070 Uiso 1 1 calc R . .
H10B H 0.6574 0.3207 0.1224 0.070 Uiso 1 1 calc R . .
C11 C 0.4842(2) 0.4571(2) 0.11785(14) 0.0544(5) Uani 1 1 d . . .
C12 C 0.2525(2) 0.5710(2) 0.18336(15) 0.0641(6) Uani 1 1 d . . .
C13 C 0.1574(3) 0.5902(3) 0.13768(18) 0.0765(7) Uani 1 1 d . . .
C14 C 0.0528(3) 0.7028(4) 0.1492(3) 0.1065(10) Uani 1 1 d . . .
H14 H -0.0123 0.7181 0.1193 0.128 Uiso 1 1 calc R . .
C15 C 0.0442(4) 0.7918(4) 0.2040(3) 0.1247(13) Uani 1 1 d . . .
H15 H -0.0250 0.8681 0.2091 0.150 Uiso 1 1 calc R . .
C16 C 0.1361(4) 0.7700(3) 0.2513(3) 0.1116(11) Uani 1 1 d . . .
H16 H 0.1280 0.8311 0.2889 0.134 Uiso 1 1 calc R . .
C17 C 0.2421(3) 0.6570(3) 0.24376(18) 0.0809(8) Uani 1 1 d . . .
C18 C 0.3379(3) 0.6289(3) 0.3013(2) 0.1071(10) Uani 1 1 d . . .
H18A H 0.3430 0.5505 0.3367 0.161 Uiso 1 1 calc R . .
H18B H 0.3089 0.6950 0.3433 0.161 Uiso 1 1 calc R . .
H18C H 0.4228 0.6234 0.2606 0.161 Uiso 1 1 calc R . .
C19 C 0.1668(3) 0.4924(3) 0.0780(2) 0.0966(9) Uani 1 1 d . . .
H19A H 0.2502 0.4702 0.0321 0.145 Uiso 1 1 calc R . .
H19B H 0.0979 0.5253 0.0471 0.145 Uiso 1 1 calc R . .
H19C H 0.1584 0.4191 0.1166 0.145 Uiso 1 1 calc R . .
C20 C 0.2916(2) 0.1341(2) 0.52737(14) 0.0596(6) Uani 1 1 d . . .
C21 C 0.2761(2) 0.0707(3) 0.61224(16) 0.0773(7) Uani 1 1 d . . .
H21 H 0.2089 0.0375 0.6343 0.093 Uiso 1 1 calc R . .
C22 C 0.3621(3) 0.0557(3) 0.66649(18) 0.0924(9) Uani 1 1 d . . .
H22 H 0.3504 0.0130 0.7248 0.111 Uiso 1 1 calc R . .
C23 C 0.4608(3) 0.1014(3) 0.6360(2) 0.0933(9) Uani 1 1 d . . .
H23 H 0.5161 0.0904 0.6734 0.112 Uiso 1 1 calc R . .
C24 C 0.4812(2) 0.1656(2) 0.54820(17) 0.0706(7) Uani 1 1 d . . .
C25 C 0.3958(2) 0.1821(2) 0.49208(14) 0.0566(5) Uani 1 1 d . . .
C26 C 0.5100(3) 0.2851(3) 0.37572(19) 0.0845(8) Uani 1 1 d . . .
H26 H 0.5211 0.3261 0.3167 0.101 Uiso 1 1 calc R . .
C27 C 0.5984(3) 0.2739(3) 0.4260(2) 0.0972(9) Uani 1 1 d . . .
H27 H 0.6657 0.3069 0.4014 0.117 Uiso 1 1 calc R . .
C28 C 0.5839(3) 0.2143(3) 0.5109(2) 0.0921(9) Uani 1 1 d . . .
H28 H 0.6423 0.2050 0.5455 0.111 Uiso 1 1 calc R . .
C29 C 0.0924(2) 0.1310(3) 0.50835(18) 0.0810(8) Uani 1 1 d . . .
H29A H 0.0555 0.1554 0.5727 0.097 Uiso 1 1 calc R . .
H29B H 0.1116 0.0412 0.5084 0.097 Uiso 1 1 calc R . .
C30 C -0.0062(2) 0.1993(2) 0.45384(16) 0.0690(7) Uani 1 1 d . . .
C31 C -0.0564(2) 0.3415(3) 0.32125(15) 0.0625(6) Uani 1 1 d . . .
C32 C -0.1135(3) 0.4676(3) 0.3331(2) 0.1019(9) Uani 1 1 d . . .
C33 C -0.1977(4) 0.5378(4) 0.2749(4) 0.1458(15) Uani 1 1 d . . .
H33 H -0.2409 0.6238 0.2813 0.175 Uiso 1 1 calc R . .
C34 C -0.2150(4) 0.4795(7) 0.2100(4) 0.148(2) Uani 1 1 d . . .
H34 H -0.2714 0.5256 0.1734 0.177 Uiso 1 1 calc R . .
C35 C -0.1533(5) 0.3595(6) 0.1990(3) 0.1357(16) Uani 1 1 d . . .
H35 H -0.1624 0.3231 0.1515 0.163 Uiso 1 1 calc R . .
C36 C -0.0760(3) 0.2855(3) 0.25422(19) 0.0883(9) Uani 1 1 d . . .
C37 C -0.0135(5) 0.1443(4) 0.2444(3) 0.1628(18) Uani 1 1 d . . .
H37A H -0.0454 0.1199 0.2006 0.244 Uiso 1 1 calc R . .
H37B H -0.0356 0.1016 0.3041 0.244 Uiso 1 1 calc R . .
H37C H 0.0800 0.1220 0.2221 0.244 Uiso 1 1 calc R . .
C38 C -0.0874(6) 0.5269(4) 0.4045(4) 0.190(2) Uani 1 1 d . . .
H38A H -0.1288 0.5012 0.4663 0.286 Uiso 1 1 calc R . .
H38B H -0.1222 0.6169 0.3960 0.286 Uiso 1 1 calc R . .
H38C H 0.0053 0.5005 0.3965 0.286 Uiso 1 1 calc R . .
H2N H 0.353(2) 0.383(2) 0.1887(15) 0.063(6) Uiso 1 1 d . . .
H4N H 0.113(3) 0.260(2) 0.3560(16) 0.081(8) Uiso 1 1 d . . .
H1S H 0.337(3) 0.190(3) 0.229(2) 0.124(13) Uiso 1 1 d . . .
H2S H 0.324(3) 0.254(3) 0.312(2) 0.123(12) Uiso 1 1 d . . .
N1 N 0.43950(19) 0.04949(17) 0.14869(12) 0.0612(5) Uani 1 1 d . . .
N2 N 0.36483(18) 0.45733(19) 0.16742(12) 0.0584(5) Uani 1 1 d . . .
N3 N 0.41193(17) 0.24192(19) 0.40556(13) 0.0664(5) Uani 1 1 d . . .
N4 N 0.0304(2) 0.26527(19) 0.37557(13) 0.0645(5) Uani 1 1 d . . .
O1 O 0.54244(14) 0.23157(13) 0.11744(10) 0.0597(4) Uani 1 1 d . . .
O2 O 0.51258(16) 0.55277(14) 0.09152(11) 0.0723(5) Uani 1 1 d . . .
O3 O 0.21078(14) 0.15781(16) 0.47003(10) 0.0703(5) Uani 1 1 d . . .
O4 O -0.11592(16) 0.1922(2) 0.48487(13) 0.0994(6) Uani 1 1 d . . .
O5 O 0.28616(16) 0.25482(18) 0.26661(13) 0.0631(4) Uani 1 1 d . . .

loop_
_atom_site_aniso_label
_atom_site_aniso_U_11
_atom_site_aniso_U_22
_atom_site_aniso_U_33
_atom_site_aniso_U_23
_atom_site_aniso_U_13
_atom_site_aniso_U_12
C1 0.0625(14) 0.0456(13) 0.0562(12) -0.0007(10) -0.0253(10) -0.0159(11)
C2 0.0648(16) 0.0672(17) 0.0855(17) -0.0084(13) -0.0267(13) -0.0215(13)
C3 0.0660(16) 0.085(2) 0.108(2) -0.0235(17) -0.0280(14) -0.0098(16)
C4 0.090(2) 0.0610(18) 0.113(2) -0.0206(15) -0.0451(17) -0.0060(16)
C5 0.0860(18) 0.0501(15) 0.0708(15) -0.0006(12) -0.0410(13) -0.0158(13)
C6 0.0735(15) 0.0498(14) 0.0510(12) 0.0083(10) -0.0341(11) -0.0227(12)
C7 0.1004(19) 0.0714(18) 0.0693(15) 0.0151(13) -0.0356(13) -0.0508(16)
C8 0.132(3) 0.0663(19) 0.0811(17) 0.0173(14) -0.0541(18) -0.0575(19)
C9 0.125(3) 0.0475(16) 0.0861(18) 0.0051(13) -0.0561(18) -0.0299(16)
C10 0.0590(13) 0.0532(14) 0.0710(14) 0.0009(11) -0.0191(10) -0.0273(12)
C11 0.0671(14) 0.0495(14) 0.0550(12) -0.0024(10) -0.0179(10) -0.0282(12)
C12 0.0678(15) 0.0553(15) 0.0582(13) -0.0036(11) 0.0000(11) -0.0219(13)
C13 0.0627(16) 0.083(2) 0.0739(16) 0.0011(14) -0.0105(13) -0.0229(15)
C14 0.072(2) 0.102(3) 0.118(3) 0.005(2) -0.0133(17) -0.013(2)
C15 0.088(3) 0.087(3) 0.147(3) -0.009(3) 0.009(2) -0.004(2)
C16 0.110(3) 0.080(2) 0.114(3) -0.0307(19) 0.017(2) -0.025(2)
C17 0.094(2) 0.0686(19) 0.0700(16) -0.0151(14) 0.0043(14) -0.0328(17)
C18 0.148(3) 0.111(3) 0.0756(18) -0.0204(17) -0.0228(19) -0.059(2)
C19 0.0871(19) 0.122(3) 0.093(2) -0.0062(18) -0.0325(15) -0.0424(19)
C20 0.0545(13) 0.0734(16) 0.0523(12) 0.0055(11) -0.0219(10) -0.0209(12)
C21 0.0720(15) 0.097(2) 0.0582(14) 0.0177(13) -0.0201(12) -0.0300(14)
C22 0.093(2) 0.120(2) 0.0575(15) 0.0219(15) -0.0365(14) -0.0272(18)
C23 0.0812(19) 0.129(3) 0.0736(18) 0.0019(17) -0.0437(15) -0.0255(18)
C24 0.0635(15) 0.0876(18) 0.0655(15) -0.0053(13) -0.0307(12) -0.0199(13)
C25 0.0510(12) 0.0669(15) 0.0544(12) -0.0019(11) -0.0195(10) -0.0193(11)
C26 0.0771(17) 0.107(2) 0.0885(18) 0.0160(15) -0.0287(14) -0.0562(17)
C27 0.0823(19) 0.128(3) 0.109(2) 0.008(2) -0.0379(17) -0.0638(19)
C28 0.0718(17) 0.126(3) 0.102(2) -0.0127(19) -0.0434(15) -0.0418(17)
C29 0.0638(15) 0.113(2) 0.0791(16) 0.0276(15) -0.0262(13) -0.0518(15)
C30 0.0556(14) 0.0920(19) 0.0701(15) 0.0085(13) -0.0197(11) -0.0399(14)
C31 0.0502(12) 0.0809(18) 0.0629(13) 0.0039(12) -0.0216(10) -0.0278(12)
C32 0.110(2) 0.079(2) 0.114(2) -0.0006(19) -0.044(2) -0.0210(19)
C33 0.128(3) 0.099(3) 0.169(4) 0.031(3) -0.044(3) -0.006(2)
C34 0.098(3) 0.211(6) 0.135(4) 0.056(4) -0.070(3) -0.049(3)
C35 0.114(3) 0.225(5) 0.105(3) 0.023(4) -0.066(3) -0.083(4)
C36 0.0821(18) 0.125(3) 0.0746(17) -0.0012(17) -0.0287(14) -0.0496(19)
C37 0.213(5) 0.145(4) 0.153(4) -0.061(3) -0.058(3) -0.058(4)
C38 0.287(6) 0.105(3) 0.205(5) -0.049(3) -0.108(4) -0.046(4)
N1 0.0790(13) 0.0591(12) 0.0577(10) 0.0111(9) -0.0287(9) -0.0348(11)
N2 0.0660(13) 0.0495(12) 0.0601(11) 0.0005(9) -0.0115(9) -0.0260(10)
N3 0.0611(11) 0.0840(14) 0.0652(12) 0.0118(10) -0.0247(9) -0.0373(11)
N4 0.0473(11) 0.0849(15) 0.0676(12) 0.0090(10) -0.0198(9) -0.0314(10)
O1 0.0642(9) 0.0483(9) 0.0686(9) -0.0007(7) -0.0124(7) -0.0268(8)
O2 0.0856(11) 0.0527(10) 0.0840(11) -0.0043(8) -0.0108(8) -0.0389(9)
O3 0.0586(9) 0.1069(13) 0.0590(9) 0.0220(8) -0.0246(7) -0.0469(9)
O4 0.0630(11) 0.1496(18) 0.0987(13) 0.0295(12) -0.0252(9) -0.0630(12)
O5 0.0609(10) 0.0782(13) 0.0560(9) 0.0049(9) -0.0149(8) -0.0342(9)

loop_
_atom_type_symbol
_atom_type_description
_atom_type_scat_dispersion_real
_atom_type_scat_dispersion_imag
_atom_type_scat_source
C C 0.0033 0.0016 'International Tables Vol C Tables 4.2.6.8 and 6.1.1.4'
H H 0.0000 0.0000 'International Tables Vol C Tables 4.2.6.8 and 6.1.1.4'
N N 0.0061 0.0033 'International Tables Vol C Tables 4.2.6.8 and 6.1.1.4'
O O 0.0106 0.0060 'International Tables Vol C Tables 4.2.6.8 and 6.1.1.4'

loop_
_geom_angle_atom_site_label_1
_geom_angle_atom_site_label_2
_geom_angle_atom_site_label_3
_geom_angle
_geom_angle_site_symmetry_1
_geom_angle_site_symmetry_3
_geom_angle_publ_flag
C2 C1 O1 124.94(19) . . ?
C2 C1 C6 120.1(2) . . ?
O1 C1 C6 114.99(18) . . ?
C1 C2 C3 120.0(2) . . ?
C1 C2 H2 120.0 . . ?
C3 C2 H2 120.0 . . ?
C4 C3 C2 121.1(3) . . ?
C4 C3 H3 119.5 . . ?
C2 C3 H3 119.5 . . ?
C3 C4 C5 120.7(3) . . ?
C3 C4 H4 119.6 . . ?
C5 C4 H4 119.6 . . ?
C9 C5 C4 123.6(3) . . ?
C9 C5 C6 117.0(2) . . ?
C4 C5 C6 119.3(2) . . ?
N1 C6 C5 122.2(2) . . ?
N1 C6 C1 119.0(2) . . ?
C5 C6 C1 118.7(2) . . ?
N1 C7 C8 124.3(3) . . ?
N1 C7 H7 117.9 . . ?
C8 C7 H7 117.9 . . ?
C9 C8 C7 118.7(2) . . ?
C9 C8 H8 120.7 . . ?
C7 C8 H8 120.7 . . ?
C8 C9 C5 120.5(3) . . ?
C8 C9 H9 119.8 . . ?
C5 C9 H9 119.8 . . ?
O1 C10 C11 112.60(17) . . ?
O1 C10 H10A 109.1 . . ?
C11 C10 H10A 109.1 . . ?
O1 C10 H10B 109.1 . . ?
C11 C10 H10B 109.1 . . ?
H10A C10 H10B 107.8 . . ?
O2 C11 N2 123.9(2) . . ?
O2 C11 C10 117.62(19) . . ?
N2 C11 C10 118.43(18) . . ?
C13 C12 C17 122.3(3) . . ?
C13 C12 N2 118.0(2) . . ?
C17 C12 N2 119.7(2) . . ?
C14 C13 C12 117.9(3) . . ?
C14 C13 C19 120.9(3) . . ?
C12 C13 C19 121.2(2) . . ?
C15 C14 C13 120.8(3) . . ?
C15 C14 H14 119.6 . . ?
C13 C14 H14 119.6 . . ?
C14 C15 C16 120.8(4) . . ?
C14 C15 H15 119.6 . . ?
C16 C15 H15 119.6 . . ?
C15 C16 C17 120.8(3) . . ?
C15 C16 H16 119.6 . . ?
C17 C16 H16 119.6 . . ?
C12 C17 C16 117.3(3) . . ?
C12 C17 C18 122.0(3) . . ?
C16 C17 C18 120.8(3) . . ?
C17 C18 H18A 109.5 . . ?
C17 C18 H18B 109.5 . . ?
H18A C18 H18B 109.5 . . ?
C17 C18 H18C 109.5 . . ?
H18A C18 H18C 109.5 . . ?
H18B C18 H18C 109.5 . . ?
C13 C19 H19A 109.5 . . ?
C13 C19 H19B 109.5 . . ?
H19A C19 H19B 109.5 . . ?
C13 C19 H19C 109.5 . . ?
H19A C19 H19C 109.5 . . ?
H19B C19 H19C 109.5 . . ?
C21 C20 O3 124.6(2) . . ?
C21 C20 C25 120.5(2) . . ?
O3 C20 C25 114.90(18) . . ?
C20 C21 C22 119.7(2) . . ?
C20 C21 H21 120.1 . . ?
C22 C21 H21 120.1 . . ?
C23 C22 C21 121.4(2) . . ?
C23 C22 H22 119.3 . . ?
C21 C22 H22 119.3 . . ?
C22 C23 C24 120.5(2) . . ?
C22 C23 H23 119.7 . . ?
C24 C23 H23 119.7 . . ?
C23 C24 C28 123.8(2) . . ?
C23 C24 C25 119.1(2) . . ?
C28 C24 C25 117.1(2) . . ?
N3 C25 C24 121.83(19) . . ?
N3 C25 C20 119.57(18) . . ?
C24 C25 C20 118.6(2) . . ?
N3 C26 C27 124.8(3) . . ?
N3 C26 H26 117.6 . . ?
C27 C26 H26 117.6 . . ?
C28 C27 C26 118.1(2) . . ?
C28 C27 H27 120.9 . . ?
C26 C27 H27 120.9 . . ?
C27 C28 C24 120.7(2) . . ?
C27 C28 H28 119.7 . . ?
C24 C28 H28 119.7 . . ?
O3 C29 C30 111.84(18) . . ?
O3 C29 H29A 109.2 . . ?
C30 C29 H29A 109.2 . . ?
O3 C29 H29B 109.2 . . ?
C30 C29 H29B 109.2 . . ?
H29A C29 H29B 107.9 . . ?
O4 C30 N4 124.2(2) . . ?
O4 C30 C29 117.7(2) . . ?
N4 C30 C29 118.10(19) . . ?
C32 C31 C36 121.5(3) . . ?
C32 C31 N4 119.8(2) . . ?
C36 C31 N4 118.6(2) . . ?
C31 C32 C33 116.3(3) . . ?
C31 C32 C38 120.6(3) . . ?
C33 C32 C38 123.1(4) . . ?
C34 C33 C32 120.5(4) . . ?
C34 C33 H33 119.8 . . ?
C32 C33 H33 119.8 . . ?
C35 C34 C33 120.5(5) . . ?
C35 C34 H34 119.8 . . ?
C33 C34 H34 119.8 . . ?
C34 C35 C36 122.5(5) . . ?
C34 C35 H35 118.8 . . ?
C36 C35 H35 118.8 . . ?
C35 C36 C31 118.6(4) . . ?
C35 C36 C37 121.2(4) . . ?
C31 C36 C37 120.2(3) . . ?
C36 C37 H37A 109.5 . . ?
C36 C37 H37B 109.5 . . ?
H37A C37 H37B 109.5 . . ?
C36 C37 H37C 109.5 . . ?
H37A C37 H37C 109.5 . . ?
H37B C37 H37C 109.5 . . ?
C32 C38 H38A 109.5 . . ?
C32 C38 H38B 109.5 . . ?
H38A C38 H38B 109.5 . . ?
C32 C38 H38C 109.5 . . ?
H38A C38 H38C 109.5 . . ?
H38B C38 H38C 109.5 . . ?
C7 N1 C6 117.3(2) . . ?
C11 N2 C12 122.44(18) . . ?
C11 N2 H2N 119.1(14) . . ?
C12 N2 H2N 118.4(14) . . ?
C26 N3 C25 117.45(19) . . ?
C30 N4 C31 123.57(19) . . ?
C30 N4 H4N 118.1(16) . . ?
C31 N4 H4N 118.3(16) . . ?
C1 O1 C10 117.28(16) . . ?
C20 O3 C29 117.17(16) . . ?
H1S O5 H2S 110(3) . . ?

loop_
_geom_bond_atom_site_label_1
_geom_bond_atom_site_label_2
_geom_bond_distance
_geom_bond_site_symmetry_2
_geom_bond_publ_flag
C1 C2 1.365(3) . ?
C1 O1 1.366(2) . ?
C1 C6 1.429(3) . ?
C2 C3 1.407(3) . ?
C2 H2 0.9300 . ?
C3 C4 1.350(4) . ?
C3 H3 0.9300 . ?
C4 C5 1.403(4) . ?
C4 H4 0.9300 . ?
C5 C9 1.407(3) . ?
C5 C6 1.412(3) . ?
C6 N1 1.363(3) . ?
C7 N1 1.320(3) . ?
C7 C8 1.394(4) . ?
C7 H7 0.9300 . ?
C8 C9 1.340(4) . ?
C8 H8 0.9300 . ?
C9 H9 0.9300 . ?
C10 O1 1.417(2) . ?
C10 C11 1.491(3) . ?
C10 H10A 0.9700 . ?
C10 H10B 0.9700 . ?
C11 O2 1.229(2) . ?
C11 N2 1.337(3) . ?
C12 C13 1.387(3) . ?
C12 C17 1.394(3) . ?
C12 N2 1.439(3) . ?
C13 C14 1.386(4) . ?
C13 C19 1.498(4) . ?
C14 C15 1.370(5) . ?
C14 H14 0.9300 . ?
C15 C16 1.366(5) . ?
C15 H15 0.9300 . ?
C16 C17 1.398(4) . ?
C16 H16 0.9300 . ?
C17 C18 1.506(4) . ?
C18 H18A 0.9600 . ?
C18 H18B 0.9600 . ?
C18 H18C 0.9600 . ?
C19 H19A 0.9600 . ?
C19 H19B 0.9600 . ?
C19 H19C 0.9600 . ?
C20 C21 1.358(3) . ?
C20 O3 1.374(2) . ?
C20 C25 1.416(3) . ?
C21 C22 1.404(4) . ?
C21 H21 0.9300 . ?
C22 C23 1.341(4) . ?
C22 H22 0.9300 . ?
C23 C24 1.402(4) . ?
C23 H23 0.9300 . ?
C24 C28 1.409(3) . ?
C24 C25 1.416(3) . ?
C25 N3 1.362(3) . ?
C26 N3 1.316(3) . ?
C26 C27 1.393(4) . ?
C26 H26 0.9300 . ?
C27 C28 1.340(4) . ?
C27 H27 0.9300 . ?
C28 H28 0.9300 . ?
C29 O3 1.423(2) . ?
C29 C30 1.500(3) . ?
C29 H29A 0.9700 . ?
C29 H29B 0.9700 . ?
C30 O4 1.224(2) . ?
C30 N4 1.334(3) . ?
C31 C32 1.364(4) . ?
C31 C36 1.388(3) . ?
C31 N4 1.425(3) . ?
C32 C33 1.430(6) . ?
C32 C38 1.509(5) . ?
C33 C34 1.364(6) . ?
C33 H33 0.9300 . ?
C34 C35 1.303(6) . ?
C34 H34 0.9300 . ?
C35 C36 1.361(5) . ?
C35 H35 0.9300 . ?
C36 C37 1.519(5) . ?
C37 H37A 0.9600 . ?
C37 H37B 0.9600 . ?
C37 H37C 0.9600 . ?
C38 H38A 0.9600 . ?
C38 H38B 0.9600 . ?
C38 H38C 0.9600 . ?
N2 H2N 0.90(2) . ?
N4 H4N 0.88(3) . ?
O5 H1S 0.91(4) . ?
O5 H2S 0.92(4) . ?

loop_
_geom_torsion_atom_site_label_1
_geom_torsion_atom_site_label_2
_geom_torsion_atom_site_label_3
_geom_torsion_atom_site_label_4
_geom_torsion
_geom_torsion_site_symmetry_1
_geom_torsion_site_symmetry_2
_geom_torsion_site_symmetry_3
_geom_torsion_site_symmetry_4
_geom_torsion_publ_flag
O1 C1 C2 C3 -177.8(2) . . . . ?
C6 C1 C2 C3 0.8(3) . . . . ?
C1 C2 C3 C4 0.5(4) . . . . ?
C2 C3 C4 C5 -0.5(4) . . . . ?
C3 C4 C5 C9 177.9(2) . . . . ?
C3 C4 C5 C6 -0.7(4) . . . . ?
C9 C5 C6 N1 2.2(3) . . . . ?
C4 C5 C6 N1 -179.1(2) . . . . ?
C9 C5 C6 C1 -176.74(19) . . . . ?
C4 C5 C6 C1 2.0(3) . . . . ?
C2 C1 C6 N1 179.0(2) . . . . ?
O1 C1 C6 N1 -2.3(3) . . . . ?
C2 C1 C6 C5 -2.1(3) . . . . ?
O1 C1 C6 C5 176.67(17) . . . . ?
N1 C7 C8 C9 2.3(4) . . . . ?
C7 C8 C9 C5 -1.7(4) . . . . ?
C4 C5 C9 C8 -179.1(3) . . . . ?
C6 C5 C9 C8 -0.4(3) . . . . ?
O1 C10 C11 O2 -173.87(18) . . . . ?
O1 C10 C11 N2 5.6(3) . . . . ?
C17 C12 C13 C14 3.8(3) . . . . ?
N2 C12 C13 C14 -176.6(2) . . . . ?
C17 C12 C13 C19 -176.0(2) . . . . ?
N2 C12 C13 C19 3.6(3) . . . . ?
C12 C13 C14 C15 0.0(4) . . . . ?
C19 C13 C14 C15 179.8(3) . . . . ?
C13 C14 C15 C16 -2.3(5) . . . . ?
C14 C15 C16 C17 0.9(5) . . . . ?
C13 C12 C17 C16 -5.1(3) . . . . ?
N2 C12 C17 C16 175.3(2) . . . . ?
C13 C12 C17 C18 173.0(2) . . . . ?
N2 C12 C17 C18 -6.6(3) . . . . ?
C15 C16 C17 C12 2.7(4) . . . . ?
C15 C16 C17 C18 -175.4(3) . . . . ?
O3 C20 C21 C22 -177.8(2) . . . . ?
C25 C20 C21 C22 1.7(4) . . . . ?
C20 C21 C22 C23 -0.7(4) . . . . ?
C21 C22 C23 C24 -0.3(5) . . . . ?
C22 C23 C24 C28 -178.9(3) . . . . ?
C22 C23 C24 C25 0.2(4) . . . . ?
C23 C24 C25 N3 -179.0(2) . . . . ?
C28 C24 C25 N3 0.2(3) . . . . ?
C23 C24 C25 C20 0.7(3) . . . . ?
C28 C24 C25 C20 179.9(2) . . . . ?
C21 C20 C25 N3 178.0(2) . . . . ?
O3 C20 C25 N3 -2.5(3) . . . . ?
C21 C20 C25 C24 -1.7(3) . . . . ?
O3 C20 C25 C24 177.8(2) . . . . ?
N3 C26 C27 C28 0.4(5) . . . . ?
C26 C27 C28 C24 -0.6(5) . . . . ?
C23 C24 C28 C27 179.4(3) . . . . ?
C25 C24 C28 C27 0.3(4) . . . . ?
O3 C29 C30 O4 -173.8(2) . . . . ?
O3 C29 C30 N4 5.2(3) . . . . ?
C36 C31 C32 C33 2.0(4) . . . . ?
N4 C31 C32 C33 179.0(3) . . . . ?
C36 C31 C32 C38 -178.1(3) . . . . ?
N4 C31 C32 C38 -1.0(5) . . . . ?
C31 C32 C33 C34 -1.7(6) . . . . ?
C38 C32 C33 C34 178.4(4) . . . . ?
C32 C33 C34 C35 -1.3(7) . . . . ?
C33 C34 C35 C36 4.1(7) . . . . ?
C34 C35 C36 C31 -3.8(6) . . . . ?
C34 C35 C36 C37 175.3(4) . . . . ?
C32 C31 C36 C35 0.6(4) . . . . ?
N4 C31 C36 C35 -176.5(3) . . . . ?
C32 C31 C36 C37 -178.5(3) . . . . ?
N4 C31 C36 C37 4.4(4) . . . . ?
C8 C7 N1 C6 -0.6(3) . . . . ?
C5 C6 N1 C7 -1.6(3) . . . . ?
C1 C6 N1 C7 177.25(18) . . . . ?
O2 C11 N2 C12 9.3(3) . . . . ?
C10 C11 N2 C12 -170.1(2) . . . . ?
C13 C12 N2 C11 109.1(2) . . . . ?
C17 C12 N2 C11 -71.3(3) . . . . ?
C27 C26 N3 C25 0.1(4) . . . . ?
C24 C25 N3 C26 -0.4(3) . . . . ?
C20 C25 N3 C26 179.9(2) . . . . ?
O4 C30 N4 C31 3.7(4) . . . . ?
C29 C30 N4 C31 -175.3(2) . . . . ?
C32 C31 N4 C30 96.9(3) . . . . ?
C36 C31 N4 C30 -85.9(3) . . . . ?
C2 C1 O1 C10 7.5(3) . . . . ?
C6 C1 O1 C10 -171.16(17) . . . . ?
C11 C10 O1 C1 170.56(17) . . . . ?
C21 C20 O3 C29 10.0(3) . . . . ?
C25 C20 O3 C29 -169.5(2) . . . . ?
C30 C29 O3 C20 160.5(2) . . . . ?

loop_
_cod_related_entry_id
_cod_related_entry_database
_cod_related_entry_code
1 ChemSpider 21149206
